data_1520803
loop_
_publ_author_name
'Azad, A.K.'
'Zakaria, A.K.M.'
'Ahmed, F.U.'
'Paranjpe, S.K.'
'Das, A.'

_publ_section_title
;
 Room temperature, low temperature and polarized neutron studies of Y Sr2
 Fe3 O8
;
_journal_name_full 'Journal of Magnetism and Magnetic Materials'
_journal_page_first 251
_journal_page_last 257
_journal_volume 214
_journal_year 2000
_chemical_formula_sum 'Fe3 O7.986 Sr2 Y'
_chemical_name_systematic 'Y Sr2 Fe3 O7.986'
_space_group_IT_number 123
_symmetry_space_group_name_Hall '-P 4 2'
_symmetry_space_group_name_H-M 'P 4/m m m'
_cell_angle_alpha 90
_cell_angle_beta 90
_cell_angle_gamma 90
_cell_formula_units_Z 1
_cell_length_a 3.875
_cell_length_b 3.875
_cell_length_c 11.675
_cell_volume 175.307
_citation_journal_id_ASTM JMMMDC
_cod_data_source_file Azad_JMMMDC_2000_1572.cif
_cod_data_source_block Fe3O7.986Sr2Y1
_cod_original_cell_volume 175.3074
_cod_original_formula_sum 'Fe3 O7.986 Sr2 Y1'
_cod_database_code 1520803

loop_
_symmetry_equiv_pos_as_xyz
x,y,z
-y,x,z
-x,-y,z
y,-x,z
x,-y,-z
y,x,-z
-x,y,-z
-y,-x,-z
-x,-y,-z
y,-x,-z
x,y,-z
-y,x,-z
-x,y,z
-y,-x,z
x,-y,z
y,x,z

loop_
_atom_site_label
_atom_site_type_symbol
_atom_site_fract_x
_atom_site_fract_y
_atom_site_fract_z
_atom_site_occupancy
_atom_site_U_iso_or_equiv
O1 O-2 0 0 0.167 1 0.0
Sr1 Sr+2 0.5 0.5 0.1721 1 0.0
O2 O-2 0.5 0 0.3523 0.9965 0.0
Y1 Y+3 0.5 0.5 0.5 1 0.0
O3 O-2 0 0.5 0 1 0.0
Fe1 Fe+2 0 0 0 1 0.0
Fe2 Fe+2 0 0 0.3276 1 0.0

_cod_duplicate_entry 1520802
